data_4310060
loop_
_publ_author_name
'Rosa Llusar'
'Sonia Triguero'
'Cristian Vicent'
'Maxim N. Sokolov'
'Beno\^it Domercq'
'Marc Fourmigu\'e'

_publ_contact_author 'Llusar Barelles Rosa'
_publ_contact_author_address
;
Departament de Ci\`encies Experimentals
Universitat Jaume I, Campus de Riu Sec, P. O. Box 224. Castell\'o, Spain
;
_publ_contact_author_email llusar@exp.uji.es
_publ_contact_author_phone '+34 964 728086'
_publ_section_title
;
A Family of Oxo-Chalcogenide Molybdenum and Tungsten Complexes,
(n-Bu4N)2[M2O2(\m-Q)2(1,3-dithiole-2-thione-4,5-dithiolate)2] (M = Mo, W; Q
= S, Se): New Synthetic Entries, Structure, and Gas-Phase Behavior
;
_journal_name_full 'Inorganic Chemistry'
_journal_page_first 8937
_journal_page_last 8946
_journal_paper_doi 10.1021/ic0508728
_journal_volume 44
_journal_year 2005
_chemical_formula_sum 'C54 H40 O2 P2 S10 Se2 W2'
_chemical_formula_weight 1629.02
_chemical_name_systematic
; 
 ? 
;
_space_group_IT_number 14
_symmetry_cell_setting monoclinic
_symmetry_space_group_name_Hall '-P 2ybc'
_symmetry_space_group_name_H-M 'P 1 21/c 1'
_atom_sites_solution_hydrogens geom
_atom_sites_solution_primary direct
_atom_sites_solution_secondary difmap
_audit_creation_method SHELXL-97
_cell_angle_alpha 90.00
_cell_angle_beta 96.340(5)
_cell_angle_gamma 90.00
_cell_formula_units_Z 4
_cell_length_a 11.942(2)
_cell_length_b 22.855(5)
_cell_length_c 20.851(4)
_cell_measurement_temperature 293(2)
_cell_volume 5656.2(19)
_computing_cell_refinement 'Bruker SMART'
_computing_data_collection 'Bruker SMART'
_computing_data_reduction 'Bruker SAINT'
_computing_molecular_graphics 'Bruker SHELXTL'
_computing_publication_material 'Bruker SHELXTL'
_computing_structure_refinement 'SHELXL-97 (Sheldrick, 1997)'
_computing_structure_solution 'SHELXS-97 (Sheldrick, 1990)'
_diffrn_ambient_temperature 293(2)
_diffrn_measured_fraction_theta_full 0.998
_diffrn_measured_fraction_theta_max 0.998
_diffrn_measurement_device_type 'CCD area detector'
_diffrn_measurement_method 'phi and omega scans'
_diffrn_radiation_monochromator graphite
_diffrn_radiation_source 'fine-focus sealed tube'
_diffrn_radiation_type MoK\a
_diffrn_radiation_wavelength 0.71073
_diffrn_reflns_av_R_equivalents 0.1670
_diffrn_reflns_av_sigmaI/netI 0.1805
_diffrn_reflns_limit_h_max 12
_diffrn_reflns_limit_h_min -12
_diffrn_reflns_limit_k_max 24
_diffrn_reflns_limit_k_min -20
_diffrn_reflns_limit_l_max 19
_diffrn_reflns_limit_l_min -22
_diffrn_reflns_number 25287
_diffrn_reflns_theta_full 22.50
_diffrn_reflns_theta_max 22.50
_diffrn_reflns_theta_min 1.33
_exptl_absorpt_coefficient_mu 5.818
_exptl_absorpt_correction_type 'Bruker SADABS'
_exptl_crystal_colour yellow
_exptl_crystal_density_diffrn 1.913
_exptl_crystal_density_method 'not measured'
_exptl_crystal_description needle
_exptl_crystal_F_000 3144
_exptl_crystal_size_max 0.15
_exptl_crystal_size_mid 0.09
_exptl_crystal_size_min 0.08
_refine_diff_density_max 1.061
_refine_diff_density_min -1.573
_refine_diff_density_rms 0.258
_refine_ls_extinction_method none
_refine_ls_goodness_of_fit_ref 0.961
_refine_ls_hydrogen_treatment mixed
_refine_ls_matrix_type full
_refine_ls_number_parameters 644
_refine_ls_number_reflns 7371
_refine_ls_number_restraints 0
_refine_ls_restrained_S_all 0.961
_refine_ls_R_factor_all 0.1690
_refine_ls_R_factor_gt 0.0665
_refine_ls_shift/su_max 0.000
_refine_ls_shift/su_mean 0.000
_refine_ls_structure_factor_coef Fsqd
_refine_ls_weighting_details 'calc w=1/[\s^2^(Fo^2^)+(0.0852P)^2^+0.0000P] where P=(Fo^2^+2Fc^2^)/3'
_refine_ls_weighting_scheme calc
_refine_ls_wR_factor_gt 0.1428
_refine_ls_wR_factor_ref 0.1951
_reflns_number_gt 3427
_reflns_number_total 7371
_reflns_threshold_expression >2sigma(I)
_cod_data_source_file ic0508728si20050603_113343_5.cif
_cod_data_source_block (PPh4)2[W2O2Se2(dmit)2]
_cod_depositor_comments
;
The following automatic conversions were performed:
'_symmetry_cell_setting' value 'Monoclinic' changed to 'monoclinic'
according to '/home/saulius/struct/CIF-dictionaries/cif_core.dic'
dictionary named 'cif_core.dic' version 2.4.1 from 2010-06-29.

Automatic conversion script
Id: cif_fix_enum 1527 2010-12-29 10:47:43Z saulius 
;
_cod_original_cell_volume 5655.9(19)
_cod_database_code 4310060
_ratio_of_minimum_to_maximum_apparent_transmission 0.858803

loop_
_symmetry_equiv_pos_as_xyz
'x, y, z'
'-x, y+1/2, -z+1/2'
'-x, -y, -z'
'x, -y-1/2, z-1/2'

loop_
_atom_site_label
_atom_site_type_symbol
_atom_site_fract_x
_atom_site_fract_y
_atom_site_fract_z
_atom_site_U_iso_or_equiv
_atom_site_adp_type
_atom_site_occupancy
_atom_site_symmetry_multiplicity
_atom_site_calc_flag
_atom_site_refinement_flags
_atom_site_disorder_assembly
_atom_site_disorder_group
W1 W 0.23952(8) 0.39982(4) 0.34644(5) 0.0457(3) Uani 1 1 d . . .
W2 W 0.23325(7) 0.40518(4) 0.48359(5) 0.0410(3) Uani 1 1 d . . .
Se1 Se 0.0726(2) 0.41591(16) 0.40178(15) 0.0880(11) Uani 1 1 d . . .
Se2 Se 0.3869(2) 0.43997(15) 0.42495(15) 0.0759(9) Uani 1 1 d . . .
S3 S 0.0941(5) 0.4232(3) 0.2591(3) 0.0496(17) Uani 1 1 d . . .
S4 S 0.3656(5) 0.4414(3) 0.2749(3) 0.069(2) Uani 1 1 d . . .
S5 S 0.0847(5) 0.4377(3) 0.5441(3) 0.065(2) Uani 1 1 d . . .
S6 S 0.3527(4) 0.4498(3) 0.5718(3) 0.0474(17) Uani 1 1 d . . .
S7 S 0.1021(6) 0.4525(3) 0.1169(3) 0.0622(19) Uani 1 1 d . . .
S8 S 0.3419(6) 0.4683(3) 0.1313(4) 0.078(2) Uani 1 1 d . . .
S9 S 0.0766(5) 0.4501(4) 0.6879(3) 0.073(2) Uani 1 1 d . . .
S10 S 0.3154(5) 0.4614(3) 0.7148(3) 0.0558(18) Uani 1 1 d . . .
S11 S 0.2154(7) 0.4938(4) 0.0042(3) 0.085(2) Uani 1 1 d . . .
S12 S 0.1707(7) 0.4580(4) 0.8239(4) 0.094(3) Uani 1 1 d . . .
O1 O 0.2612(13) 0.3266(7) 0.3399(7) 0.060(5) Uani 1 1 d . . .
O2 O 0.2498(13) 0.3310(8) 0.5001(7) 0.071(5) Uani 1 1 d . . .
P1 P 0.4314(5) 0.7799(3) 0.6998(3) 0.0405(16) Uani 1 1 d . . .
P2 P 0.8550(5) 0.2665(3) 0.0780(3) 0.0428(16) Uani 1 1 d . . .
C1 C 0.172(2) 0.4369(9) 0.1923(11) 0.050(7) Uani 1 1 d . . .
C2 C 0.2858(18) 0.4486(9) 0.2022(11) 0.045(6) Uani 1 1 d . . .
C3 C 0.1485(16) 0.4437(11) 0.6215(10) 0.045(7) Uani 1 1 d . . .
C4 C 0.2619(18) 0.4516(9) 0.6328(9) 0.039(6) Uani 1 1 d . . .
C5 C 0.213(2) 0.4739(11) 0.0801(11) 0.067(8) Uani 1 1 d . . .
C6 C 0.194(2) 0.4574(11) 0.7473(10) 0.054(7) Uani 1 1 d . . .
C100 C 0.5058(17) 0.8078(10) 0.6365(11) 0.039(6) Uani 1 1 d . . .
C101 C 0.517(2) 0.8679(12) 0.6277(14) 0.078(9) Uani 1 1 d . . .
H101 H 0.4828 0.8942 0.6537 0.093 Uiso 1 1 calc R . .
C102 C 0.579(3) 0.8881(16) 0.5789(14) 0.103(12) Uani 1 1 d . . .
H102 H 0.5822 0.9281 0.5710 0.124 Uiso 1 1 calc R . .
C103 C 0.637(2) 0.8505(17) 0.5423(15) 0.083(10) Uani 1 1 d . . .
H103 H 0.6801 0.8641 0.5110 0.100 Uiso 1 1 calc R . .
C104 C 0.627(2) 0.7932(16) 0.5544(14) 0.086(10) Uani 1 1 d . . .
H104 H 0.6684 0.7668 0.5326 0.103 Uiso 1 1 calc R . .
C105 C 0.555(2) 0.7711(12) 0.5997(14) 0.084(9) Uani 1 1 d . . .
H105 H 0.5433 0.7310 0.6030 0.100 Uiso 1 1 calc R . .
C106 C 0.5269(19) 0.7649(11) 0.7679(12) 0.049(6) Uani 1 1 d . . .
C107 C 0.615(2) 0.8040(11) 0.7876(13) 0.059(7) Uani 1 1 d . . .
H107 H 0.6297 0.8355 0.7617 0.071 Uiso 1 1 calc R . .
C108 C 0.6791(19) 0.7948(11) 0.8468(12) 0.049(7) Uani 1 1 d . . .
H108 H 0.7322 0.8227 0.8619 0.058 Uiso 1 1 calc R . .
C109 C 0.667(2) 0.7481(13) 0.8816(14) 0.068(9) Uani 1 1 d . . .
H109 H 0.7137 0.7421 0.9196 0.081 Uiso 1 1 calc R . .
C110 C 0.586(3) 0.7090(12) 0.8624(13) 0.072(8) Uani 1 1 d . . .
H110 H 0.5790 0.6756 0.8870 0.086 Uiso 1 1 calc R . .
C111 C 0.515(2) 0.7175(12) 0.8070(14) 0.066(8) Uani 1 1 d . . .
H111 H 0.4579 0.6906 0.7956 0.079 Uiso 1 1 calc R . .
C112 C 0.3410(17) 0.8367(10) 0.7199(12) 0.042(6) Uani 1 1 d . . .
C113 C 0.257(2) 0.8576(11) 0.6741(14) 0.065(8) Uani 1 1 d . . .
H113 H 0.2485 0.8406 0.6333 0.079 Uiso 1 1 calc R . .
C114 C 0.184(2) 0.9037(12) 0.6875(17) 0.072(8) Uani 1 1 d . . .
H114 H 0.1291 0.9178 0.6559 0.086 Uiso 1 1 calc R . .
C115 C 0.195(3) 0.9259(12) 0.7460(19) 0.082(11) Uani 1 1 d . . .
H115 H 0.1447 0.9546 0.7561 0.099 Uiso 1 1 calc R . .
C116 C 0.279(3) 0.9083(12) 0.7933(14) 0.069(9) Uani 1 1 d . . .
H116 H 0.2871 0.9270 0.8331 0.083 Uiso 1 1 calc R . .
C117 C 0.3536(18) 0.8613(11) 0.7813(12) 0.048(6) Uani 1 1 d . . .
H117 H 0.4080 0.8478 0.8132 0.058 Uiso 1 1 calc R . .
C118 C 0.3549(17) 0.7147(10) 0.6773(11) 0.043(6) Uani 1 1 d . . .
C119 C 0.409(2) 0.6638(10) 0.6620(12) 0.055(7) Uani 1 1 d . . .
H119 H 0.4868 0.6631 0.6645 0.066 Uiso 1 1 calc R . .
C120 C 0.349(2) 0.6146(12) 0.6432(12) 0.063(8) Uani 1 1 d . . .
H120 H 0.3865 0.5809 0.6328 0.075 Uiso 1 1 calc R . .
C121 C 0.228(2) 0.6147(11) 0.6395(10) 0.052(7) Uani 1 1 d . . .
H121 H 0.1860 0.5818 0.6256 0.062 Uiso 1 1 calc R . .
C122 C 0.177(2) 0.6640(14) 0.6569(16) 0.093(11) Uani 1 1 d . . .
H122 H 0.0987 0.6642 0.6563 0.111 Uiso 1 1 calc R . .
C123 C 0.2363(19) 0.7141(11) 0.6756(11) 0.056(7) Uani 1 1 d . . .
H123 H 0.1984 0.7474 0.6871 0.067 Uiso 1 1 calc R . .
C200 C 0.7687(15) 0.3245(9) 0.0994(9) 0.030(5) Uiso 1 1 d . . .
C201 C 0.7834(18) 0.3476(9) 0.1605(12) 0.048(6) Uani 1 1 d . . .
H201 H 0.8389 0.3320 0.1904 0.058 Uiso 1 1 calc R . .
C202 C 0.719(2) 0.3930(13) 0.1790(15) 0.076(9) Uani 1 1 d . . .
H202 H 0.7265 0.4055 0.2217 0.092 Uiso 1 1 calc R . .
C203 C 0.643(2) 0.4197(13) 0.1344(17) 0.080(10) Uani 1 1 d . . .
H203 H 0.6066 0.4535 0.1453 0.095 Uiso 1 1 calc R . .
C204 C 0.622(2) 0.3968(11) 0.0737(16) 0.069(8) Uani 1 1 d . . .
H204 H 0.5652 0.4120 0.0443 0.083 Uiso 1 1 calc R . .
C205 C 0.6866(19) 0.3507(10) 0.0576(11) 0.054(7) Uani 1 1 d . . .
H205 H 0.6741 0.3361 0.0157 0.065 Uiso 1 1 calc R . .
C206 C 0.9330(16) 0.2909(12) 0.0105(11) 0.048(7) Uani 1 1 d . . .
C207 C 0.9446(19) 0.3497(12) 0.0015(12) 0.063(8) Uani 1 1 d . . .
H207 H 0.9095 0.3763 0.0265 0.075 Uiso 1 1 calc R . .
C208 C 1.008(2) 0.3688(12) -0.0446(14) 0.075(9) Uani 1 1 d . . .
H208 H 1.0141 0.4086 -0.0528 0.091 Uiso 1 1 calc R . .
C209 C 1.0640(17) 0.3292(14) -0.0788(12) 0.062(8) Uani 1 1 d . . .
H209 H 1.1073 0.3417 -0.1106 0.074 Uiso 1 1 calc R . .
C210 C 1.054(2) 0.2684(13) -0.0647(12) 0.068(8) Uani 1 1 d . . .
H210 H 1.0946 0.2409 -0.0857 0.082 Uiso 1 1 calc R . .
C211 C 0.9885(19) 0.2514(11) -0.0223(12) 0.059(8) Uani 1 1 d . . .
H211 H 0.9798 0.2117 -0.0146 0.070 Uiso 1 1 calc R . .
C212 C 0.9550(17) 0.2505(9) 0.1446(10) 0.035(6) Uani 1 1 d . . .
C213 C 1.055(2) 0.2849(12) 0.1568(12) 0.061(8) Uani 1 1 d . . .
H213 H 1.0735 0.3121 0.1265 0.074 Uiso 1 1 calc R . .
C214 C 1.124(2) 0.2775(9) 0.2130(12) 0.051(7) Uani 1 1 d . . .
H214 H 1.1843 0.3028 0.2230 0.061 Uiso 1 1 calc R . .
C215 C 1.105(2) 0.2348(12) 0.2539(11) 0.057(7) Uani 1 1 d . . .
H215 H 1.1552 0.2300 0.2911 0.068 Uiso 1 1 calc R . .
C216 C 1.014(2) 0.1968(13) 0.2427(12) 0.066(8) Uani 1 1 d . . .
H216 H 1.0038 0.1659 0.2706 0.079 Uiso 1 1 calc R . .
C217 C 0.9384(18) 0.2069(10) 0.1882(13) 0.057(7) Uani 1 1 d . . .
H217 H 0.8746 0.1834 0.1809 0.068 Uiso 1 1 calc R . .
C218 C 0.7703(17) 0.2035(9) 0.0562(10) 0.038(6) Uani 1 1 d . . .
C219 C 0.8261(18) 0.1504(11) 0.0494(10) 0.048(7) Uani 1 1 d . . .
H219 H 0.9043 0.1490 0.0564 0.057 Uiso 1 1 calc R . .
C220 C 0.767(2) 0.1012(14) 0.0329(12) 0.079(9) Uani 1 1 d . . .
H220 H 0.8039 0.0660 0.0272 0.095 Uiso 1 1 calc R . .
C221 C 0.649(2) 0.1049(10) 0.0245(10) 0.054(7) Uani 1 1 d . . .
H221 H 0.6075 0.0718 0.0116 0.065 Uiso 1 1 calc R . .
C222 C 0.595(2) 0.1551(12) 0.0348(13) 0.066(8) Uani 1 1 d . . .
H222 H 0.5163 0.1558 0.0311 0.079 Uiso 1 1 calc R . .
C223 C 0.6554(17) 0.2056(10) 0.0508(11) 0.045(6) Uani 1 1 d . . .
H223 H 0.6184 0.2405 0.0577 0.054 Uiso 1 1 calc R . .

loop_
_atom_site_aniso_label
_atom_site_aniso_U_11
_atom_site_aniso_U_22
_atom_site_aniso_U_33
_atom_site_aniso_U_23
_atom_site_aniso_U_13
_atom_site_aniso_U_12
W1 0.0543(6) 0.0329(6) 0.0471(7) 0.0013(5) -0.0068(5) 0.0050(5)
W2 0.0431(6) 0.0309(6) 0.0465(7) 0.0014(5) -0.0060(5) -0.0045(5)
Se1 0.0679(18) 0.120(3) 0.072(2) 0.013(2) -0.0107(16) -0.0242(19)
Se2 0.0543(17) 0.095(3) 0.077(2) -0.0136(19) 0.0031(15) 0.0043(16)
S3 0.062(4) 0.042(4) 0.042(4) 0.007(3) -0.007(3) -0.010(3)
S4 0.062(4) 0.078(6) 0.067(5) 0.006(4) 0.004(4) 0.027(4)
S5 0.040(4) 0.099(6) 0.055(5) 0.018(4) 0.003(3) 0.000(4)
S6 0.037(3) 0.048(4) 0.056(4) -0.018(3) -0.001(3) -0.002(3)
S7 0.091(5) 0.053(5) 0.040(4) 0.001(3) -0.002(4) -0.006(4)
S8 0.076(5) 0.080(6) 0.082(6) 0.013(5) 0.031(4) 0.028(4)
S9 0.060(4) 0.110(7) 0.053(5) 0.012(4) 0.022(4) 0.003(4)
S10 0.061(4) 0.052(5) 0.054(4) -0.008(3) 0.002(3) -0.004(3)
S11 0.129(7) 0.079(6) 0.051(5) 0.006(4) 0.027(5) 0.002(5)
S12 0.140(7) 0.090(7) 0.056(5) 0.003(5) 0.028(5) -0.026(6)
O1 0.094(12) 0.043(11) 0.038(10) -0.005(8) -0.017(9) 0.014(9)
O2 0.103(13) 0.066(13) 0.036(11) 0.007(9) -0.024(10) -0.008(10)
P1 0.038(3) 0.032(4) 0.052(4) -0.013(3) 0.011(3) -0.003(3)
P2 0.036(3) 0.037(4) 0.055(4) 0.004(3) 0.003(3) -0.001(3)
C1 0.070(17) 0.007(12) 0.068(18) -0.001(12) -0.008(14) 0.006(12)
C2 0.047(14) 0.031(14) 0.066(18) 0.003(13) 0.043(14) 0.002(12)
C3 0.019(12) 0.072(19) 0.043(16) 0.013(13) 0.002(11) -0.003(12)
C4 0.068(16) 0.040(15) 0.006(12) -0.009(10) -0.014(11) 0.003(12)
C5 0.11(2) 0.047(17) 0.049(18) -0.003(14) 0.036(17) 0.027(15)
C6 0.081(17) 0.064(18) 0.015(13) -0.002(12) -0.002(12) -0.008(14)
C100 0.044(13) 0.031(15) 0.046(16) -0.013(12) 0.024(12) 0.004(11)
C101 0.11(2) 0.05(2) 0.08(2) -0.004(17) 0.021(19) 0.014(17)
C102 0.12(3) 0.14(4) 0.06(2) -0.02(2) 0.05(2) -0.05(3)
C103 0.07(2) 0.12(3) 0.06(2) 0.02(2) 0.019(16) 0.00(2)
C104 0.10(2) 0.09(3) 0.08(2) 0.00(2) 0.053(19) 0.02(2)
C105 0.11(2) 0.05(2) 0.10(3) 0.016(18) 0.04(2) -0.003(18)
C106 0.057(16) 0.031(15) 0.059(18) -0.008(14) 0.010(14) -0.001(13)
C107 0.069(17) 0.034(16) 0.07(2) 0.016(14) 0.002(16) 0.000(14)
C108 0.054(16) 0.039(17) 0.053(19) -0.014(14) 0.005(14) -0.020(13)
C109 0.08(2) 0.06(2) 0.07(2) -0.051(19) 0.036(17) -0.016(17)
C110 0.12(3) 0.05(2) 0.044(19) 0.001(15) 0.025(18) -0.008(19)
C111 0.074(19) 0.06(2) 0.06(2) -0.033(17) -0.002(17) -0.038(16)
C112 0.031(13) 0.036(15) 0.061(19) 0.011(14) 0.014(13) 0.001(11)
C113 0.065(18) 0.041(17) 0.10(2) -0.030(16) 0.039(18) -0.015(15)
C114 0.062(18) 0.034(18) 0.12(3) 0.02(2) 0.021(19) -0.021(16)
C115 0.11(3) 0.033(18) 0.12(3) 0.01(2) 0.07(3) 0.011(18)
C116 0.10(2) 0.05(2) 0.07(2) -0.014(17) 0.081(19) -0.017(18)
C117 0.042(14) 0.060(18) 0.044(17) 0.007(14) 0.008(12) 0.020(13)
C118 0.043(14) 0.041(16) 0.049(16) -0.013(12) 0.023(12) 0.004(12)
C119 0.059(16) 0.030(15) 0.08(2) -0.010(14) 0.040(15) -0.002(14)
C120 0.070(19) 0.06(2) 0.066(19) -0.012(15) 0.040(15) -0.013(15)
C121 0.080(19) 0.037(17) 0.037(15) -0.011(12) 0.004(14) -0.022(14)
C122 0.032(15) 0.07(2) 0.17(3) -0.01(2) -0.021(17) -0.015(16)
C123 0.051(16) 0.056(19) 0.057(18) 0.000(14) -0.007(13) 0.017(14)
C201 0.058(15) 0.022(14) 0.066(18) -0.001(13) 0.011(14) 0.008(12)
C202 0.08(2) 0.07(2) 0.08(2) -0.036(19) 0.024(18) -0.025(18)
C203 0.040(17) 0.08(2) 0.13(3) 0.00(2) 0.027(18) 0.006(16)
C204 0.052(16) 0.044(19) 0.11(3) -0.014(18) 0.013(17) -0.023(15)
C205 0.084(18) 0.031(15) 0.052(17) 0.007(12) 0.028(14) 0.041(14)
C206 0.023(12) 0.07(2) 0.054(17) -0.001(15) 0.007(12) -0.020(13)
C207 0.063(17) 0.05(2) 0.08(2) 0.005(16) 0.050(16) -0.018(15)
C208 0.059(17) 0.06(2) 0.11(3) -0.021(19) 0.041(18) -0.013(16)
C209 0.028(13) 0.10(3) 0.058(19) 0.030(18) 0.008(13) -0.001(15)
C210 0.08(2) 0.07(2) 0.056(19) 0.027(16) 0.033(16) 0.031(17)
C211 0.075(18) 0.040(17) 0.07(2) -0.006(15) 0.056(16) 0.000(14)
C212 0.043(13) 0.016(13) 0.050(15) 0.009(11) 0.017(12) 0.008(11)
C213 0.059(17) 0.08(2) 0.043(18) -0.014(15) 0.013(14) 0.016(16)
C214 0.080(18) 0.016(14) 0.057(18) -0.011(13) 0.009(15) -0.031(13)
C215 0.078(19) 0.056(19) 0.037(16) -0.001(14) 0.004(14) 0.020(16)
C216 0.059(17) 0.09(2) 0.052(19) -0.002(16) -0.001(15) -0.010(17)
C217 0.040(14) 0.032(15) 0.10(2) 0.022(15) 0.012(15) -0.007(12)
C218 0.040(14) 0.021(14) 0.056(16) -0.013(12) 0.013(12) -0.009(11)
C219 0.046(14) 0.062(19) 0.031(14) 0.022(13) -0.015(12) -0.036(14)
C220 0.08(2) 0.10(3) 0.056(19) -0.047(18) 0.007(16) -0.01(2)
C221 0.10(2) 0.024(15) 0.038(15) 0.005(12) 0.005(14) -0.013(15)
C222 0.046(16) 0.06(2) 0.09(2) 0.014(17) 0.014(15) 0.007(15)
C223 0.032(14) 0.027(14) 0.070(18) -0.008(12) -0.016(12) -0.009(11)

loop_
_atom_type_symbol
_atom_type_description
_atom_type_scat_dispersion_real
_atom_type_scat_dispersion_imag
_atom_type_scat_source
C C 0.0033 0.0016 'International Tables Vol C Tables 4.2.6.8 and 6.1.1.4'
H H 0.0000 0.0000 'International Tables Vol C Tables 4.2.6.8 and 6.1.1.4'
O O 0.0106 0.0060 'International Tables Vol C Tables 4.2.6.8 and 6.1.1.4'
P P 0.1023 0.0942 'International Tables Vol C Tables 4.2.6.8 and 6.1.1.4'
S S 0.1246 0.1234 'International Tables Vol C Tables 4.2.6.8 and 6.1.1.4'
W W -0.8490 6.8722 'International Tables Vol C Tables 4.2.6.8 and 6.1.1.4'
Se Se -0.0929 2.2259 'International Tables Vol C Tables 4.2.6.8 and 6.1.1.4'

loop_
_geom_angle_atom_site_label_1
_geom_angle_atom_site_label_2
_geom_angle_atom_site_label_3
_geom_angle
_geom_angle_site_symmetry_1
_geom_angle_site_symmetry_3
_geom_angle_publ_flag
O1 W1 S4 103.0(6) . . ?
O1 W1 S3 105.0(5) . . ?
S4 W1 S3 83.9(2) . . ?
O1 W1 Se1 109.0(6) . . ?
S4 W1 Se1 145.76(19) . . ?
S3 W1 Se1 76.60(17) . . ?
O1 W1 Se2 108.5(5) . . ?
S4 W1 Se2 79.36(19) . . ?
S3 W1 Se2 145.08(17) . . ?
Se1 W1 Se2 101.06(11) . . ?
O1 W1 W2 98.2(5) . . ?
S4 W1 W2 132.98(18) . . ?
S3 W1 W2 129.89(16) . . ?
Se1 W1 W2 53.82(7) . . ?
Se2 W1 W2 54.09(8) . . ?
O2 W2 S5 105.7(6) . . ?
O2 W2 S6 102.4(5) . . ?
S5 W2 S6 83.0(2) . . ?
O2 W2 Se1 107.5(5) . . ?
S5 W2 Se1 76.52(17) . . ?
S6 W2 Se1 147.29(18) . . ?
O2 W2 Se2 109.9(6) . . ?
S5 W2 Se2 143.0(2) . . ?
S6 W2 Se2 80.32(16) . . ?
Se1 W2 Se2 101.15(11) . . ?
O2 W2 W1 98.1(5) . . ?
S5 W2 W1 129.62(15) . . ?
S6 W2 W1 134.09(15) . . ?
Se1 W2 W1 53.96(8) . . ?
Se2 W2 W1 54.05(7) . . ?
W2 Se1 W1 72.21(9) . . ?
W1 Se2 W2 71.86(8) . . ?
C1 S3 W1 103.6(8) . . ?
C2 S4 W1 105.1(7) . . ?
C3 S5 W2 104.0(7) . . ?
C4 S6 W2 101.6(7) . . ?
C5 S7 C1 98.7(12) . . ?
C2 S8 C5 98.0(11) . . ?
C3 S9 C6 98.3(10) . . ?
C6 S10 C4 98.6(11) . . ?
C106 P1 C112 108.1(12) . . ?
C106 P1 C118 108.6(12) . . ?
C112 P1 C118 111.6(10) . . ?
C106 P1 C100 109.6(11) . . ?
C112 P1 C100 106.2(11) . . ?
C118 P1 C100 112.7(10) . . ?
C212 P2 C200 108.6(10) . . ?
C212 P2 C218 110.4(11) . . ?
C200 P2 C218 109.8(9) . . ?
C212 P2 C206 107.8(9) . . ?
C200 P2 C206 108.7(11) . . ?
C218 P2 C206 111.4(11) . . ?
C2 C1 S7 117.5(19) . . ?
C2 C1 S3 120.4(18) . . ?
S7 C1 S3 120.5(14) . . ?
C1 C2 S4 124.0(17) . . ?
C1 C2 S8 112.8(19) . . ?
S4 C2 S8 123.2(13) . . ?
C4 C3 S5 120.3(16) . . ?
C4 C3 S9 115.2(16) . . ?
S5 C3 S9 123.9(11) . . ?
C3 C4 S6 123.5(15) . . ?
C3 C4 S10 115.5(16) . . ?
S6 C4 S10 121.0(12) . . ?
S11 C5 S7 128.1(17) . . ?
S11 C5 S8 119.4(15) . . ?
S7 C5 S8 112.4(14) . . ?
S12 C6 S10 129.9(14) . . ?
S12 C6 S9 118.1(14) . . ?
S10 C6 S9 112.0(12) . . ?
C105 C100 C101 120(2) . . ?
C105 C100 P1 120(2) . . ?
C101 C100 P1 120.6(19) . . ?
C100 C101 C102 119(3) . . ?
C103 C102 C101 122(3) . . ?
C104 C103 C102 116(3) . . ?
C103 C104 C105 123(3) . . ?
C100 C105 C104 120(3) . . ?
C111 C106 C107 117(2) . . ?
C111 C106 P1 122(2) . . ?
C107 C106 P1 121(2) . . ?
C108 C107 C106 119(2) . . ?
C109 C108 C107 122(2) . . ?
C108 C109 C110 120(3) . . ?
C109 C110 C111 121(3) . . ?
C110 C111 C106 121(2) . . ?
C113 C112 C117 119(2) . . ?
C113 C112 P1 120(2) . . ?
C117 C112 P1 120.5(18) . . ?
C112 C113 C114 122(3) . . ?
C115 C114 C113 118(3) . . ?
C114 C115 C116 123(3) . . ?
C115 C116 C117 121(3) . . ?
C112 C117 C116 117(2) . . ?
C119 C118 C123 118(2) . . ?
C119 C118 P1 121.8(17) . . ?
C123 C118 P1 119.8(17) . . ?
C120 C119 C118 121(2) . . ?
C119 C120 C121 120(2) . . ?
C122 C121 C120 118(2) . . ?
C121 C122 C123 122(2) . . ?
C122 C123 C118 120(2) . . ?
C201 C200 C205 115.5(19) . . ?
C201 C200 P2 120.3(16) . . ?
C205 C200 P2 124.2(17) . . ?
C202 C201 C200 122(2) . . ?
C203 C202 C201 120(3) . . ?
C202 C203 C204 120(3) . . ?
C203 C204 C205 118(3) . . ?
C204 C205 C200 124(2) . . ?
C211 C206 C207 122(2) . . ?
C211 C206 P2 120(2) . . ?
C207 C206 P2 118(2) . . ?
C208 C207 C206 119(2) . . ?
C207 C208 C209 120(3) . . ?
C208 C209 C210 119(2) . . ?
C211 C210 C209 120(3) . . ?
C210 C211 C206 121(3) . . ?
C217 C212 C213 117(2) . . ?
C217 C212 P2 122.3(18) . . ?
C213 C212 P2 120.4(17) . . ?
C214 C213 C212 120(2) . . ?
C215 C214 C213 121(2) . . ?
C214 C215 C216 122(2) . . ?
C217 C216 C215 117(3) . . ?
C212 C217 C216 122(2) . . ?
C223 C218 C219 120.5(19) . . ?
C223 C218 P2 121.9(17) . . ?
C219 C218 P2 117.5(16) . . ?
C220 C219 C218 121(2) . . ?
C219 C220 C221 118(3) . . ?
C222 C221 C220 122(3) . . ?
C221 C222 C223 120(2) . . ?
C218 C223 C222 119(2) . . ?

loop_
_geom_bond_atom_site_label_1
_geom_bond_atom_site_label_2
_geom_bond_distance
_geom_bond_site_symmetry_2
_geom_bond_publ_flag
W1 O1 1.700(15) . ?
W1 S4 2.428(7) . ?
W1 S3 2.433(6) . ?
W1 Se1 2.439(3) . ?
W1 Se2 2.446(3) . ?
W1 W2 2.8715(14) . ?
W2 O2 1.736(17) . ?
W2 S5 2.406(7) . ?
W2 S6 2.424(6) . ?
W2 Se1 2.434(3) . ?
W2 Se2 2.447(3) . ?
S3 C1 1.78(2) . ?
S4 C2 1.71(2) . ?
S5 C3 1.71(2) . ?
S6 C4 1.76(2) . ?
S7 C5 1.68(3) . ?
S7 C1 1.73(2) . ?
S8 C2 1.75(2) . ?
S8 C5 1.78(3) . ?
S9 C3 1.71(2) . ?
S9 C6 1.78(2) . ?
S10 C6 1.67(2) . ?
S10 C4 1.770(19) . ?
S11 C5 1.65(2) . ?
S12 C6 1.65(2) . ?
P1 C106 1.75(2) . ?
P1 C112 1.77(2) . ?
P1 C118 1.78(2) . ?
P1 C100 1.79(2) . ?
P2 C212 1.77(2) . ?
P2 C200 1.77(2) . ?
P2 C218 1.79(2) . ?
P2 C206 1.86(2) . ?
C1 C2 1.38(3) . ?
C3 C4 1.36(3) . ?
C100 C105 1.32(3) . ?
C100 C101 1.39(3) . ?
C101 C102 1.41(3) . ?
C102 C103 1.38(4) . ?
C103 C104 1.34(4) . ?
C104 C105 1.44(3) . ?
C106 C111 1.37(3) . ?
C106 C107 1.40(3) . ?
C107 C108 1.40(3) . ?
C108 C109 1.31(3) . ?
C109 C110 1.34(3) . ?
C110 C111 1.37(3) . ?
C112 C113 1.39(3) . ?
C112 C117 1.39(3) . ?
C113 C114 1.42(3) . ?
C114 C115 1.31(4) . ?
C115 C116 1.39(4) . ?
C116 C117 1.43(3) . ?
C118 C119 1.38(3) . ?
C118 C123 1.41(3) . ?
C119 C120 1.37(3) . ?
C120 C121 1.44(3) . ?
C121 C122 1.35(3) . ?
C122 C123 1.38(3) . ?
C200 C201 1.37(3) . ?
C200 C205 1.37(3) . ?
C201 C202 1.37(3) . ?
C202 C203 1.36(4) . ?
C203 C204 1.37(4) . ?
C204 C205 1.37(3) . ?
C206 C211 1.35(3) . ?
C206 C207 1.37(3) . ?
C207 C208 1.36(3) . ?
C208 C209 1.37(3) . ?
C209 C210 1.43(3) . ?
C210 C211 1.30(3) . ?
C212 C217 1.38(3) . ?
C212 C213 1.43(3) . ?
C213 C214 1.36(3) . ?
C214 C215 1.33(3) . ?
C215 C216 1.40(3) . ?
C216 C217 1.39(3) . ?
C218 C223 1.37(3) . ?
C218 C219 1.40(3) . ?
C219 C220 1.35(3) . ?
C220 C221 1.40(3) . ?
C221 C222 1.35(3) . ?
C222 C223 1.38(3) . ?
